data_4342569
loop_
_publ_author_name
'Chatterjee, Tamal'
'Areti, Sivaiah'
'Ravikanth, Mangalampalli'

_publ_section_title
;
 Synthesis, structure, and hg(2+)-ion-sensing properties of stable
 calixazasmaragdyrins.
;
_journal_issue 6
_journal_name_full 'Inorganic chemistry'
_journal_page_first 2885
_journal_page_last 2892
_journal_paper_doi 10.1021/ic503028k
_journal_volume 54
_journal_year 2015
_chemical_formula_moiety 'C39 H33 N5, H2 O'
_chemical_formula_sum 'C39 H35 N5 O'
_chemical_formula_weight 589.72
_chemical_name_systematic
; 
 ? 
;
_space_group_IT_number 14
_symmetry_cell_setting monoclinic
_symmetry_space_group_name_Hall '-P 2ybc'
_symmetry_space_group_name_H-M 'P 1 21/c 1'
_atom_sites_solution_hydrogens geom
_atom_sites_solution_primary direct
_atom_sites_solution_secondary difmap
_audit_creation_method SHELXL-97
_cell_angle_alpha 90.00
_cell_angle_beta 95.490(3)
_cell_angle_gamma 90.00
_cell_formula_units_Z 4
_cell_length_a 8.443(2)
_cell_length_b 16.308(4)
_cell_length_c 22.317(5)
_cell_measurement_reflns_used 9308
_cell_measurement_temperature 100(2)
_cell_measurement_theta_max 29.10
_cell_measurement_theta_min 3.00
_cell_volume 3058.7(12)
_computing_cell_refinement 'CrystalClear-SM Expert 2.1 b28 (Rigaku, 2013)'
_computing_data_collection 'CrystalClear-SM Expert 2.1 b28 (Rigaku, 2013)'
_computing_data_reduction 'CrystalClear-SM Expert 2.1 b28 (Rigaku, 2013)'
_computing_molecular_graphics 'CrystalStructure 4.0'
_computing_publication_material 'CrystalStructure 4.0 (Rigaku, 2010)'
_computing_structure_refinement 'SHELXL-97 (Sheldrick, 2008)'
_computing_structure_solution 'SHELXS-97 (Sheldrick, 2008)'
_diffrn_ambient_temperature 100(2)
_diffrn_detector_area_resol_mean 7.111
_diffrn_measured_fraction_theta_full 0.992
_diffrn_measured_fraction_theta_max 0.992
_diffrn_measurement_device_type 'Rigaku Saturn724'
_diffrn_measurement_method \w
_diffrn_radiation_monochromator graphite
_diffrn_radiation_source 'fine-focus sealed tube'
_diffrn_radiation_type MoK\a
_diffrn_radiation_wavelength 0.71070
_diffrn_reflns_av_R_equivalents 0.0873
_diffrn_reflns_av_sigmaI/netI 0.0766
_diffrn_reflns_limit_h_max 10
_diffrn_reflns_limit_h_min -10
_diffrn_reflns_limit_k_max 19
_diffrn_reflns_limit_k_min -19
_diffrn_reflns_limit_l_max 26
_diffrn_reflns_limit_l_min -26
_diffrn_reflns_number 30187
_diffrn_reflns_theta_full 25.00
_diffrn_reflns_theta_max 25.00
_diffrn_reflns_theta_min 3.02
_exptl_absorpt_coefficient_mu 0.078
_exptl_absorpt_correction_T_max 0.9930
_exptl_absorpt_correction_T_min 0.9761
_exptl_absorpt_correction_type numerical
_exptl_absorpt_process_details 'NUMABS (Rigaku, 1999)'
_exptl_crystal_colour violet
_exptl_crystal_density_diffrn 1.276
_exptl_crystal_density_method 'not measured'
_exptl_crystal_description rectangular
_exptl_crystal_F_000 1248.0
_exptl_crystal_size_max 0.31
_exptl_crystal_size_mid 0.10
_exptl_crystal_size_min 0.09
_refine_diff_density_max 0.230
_refine_diff_density_min -0.305
_refine_diff_density_rms 0.056
_refine_ls_extinction_method none
_refine_ls_goodness_of_fit_ref 0.922
_refine_ls_hydrogen_treatment mixed
_refine_ls_matrix_type full
_refine_ls_number_parameters 416
_refine_ls_number_reflns 5333
_refine_ls_number_restraints 0
_refine_ls_restrained_S_all 0.922
_refine_ls_R_factor_all 0.0669
_refine_ls_R_factor_gt 0.0497
_refine_ls_shift/su_max 0.000
_refine_ls_shift/su_mean 0.000
_refine_ls_structure_factor_coef Fsqd
_refine_ls_weighting_details 'calc w=1/[\s^2^(Fo^2^)+(0.0799P)^2^+0.0000P] where P=(Fo^2^+2Fc^2^)/3'
_refine_ls_weighting_scheme calc
_refine_ls_wR_factor_gt 0.1189
_refine_ls_wR_factor_ref 0.1346
_reflns_number_gt 4134
_reflns_number_total 5333
_reflns_threshold_expression >2sigma(I)
_cod_data_source_file ic503028k_si_002.cif
_cod_data_source_block shelxl
_cod_depositor_comments 'Adding full bibliography for 4342569.cif.'
_cod_original_sg_symbol_H-M 'P 21/c'
_cod_database_code 4342569

loop_
_symmetry_equiv_pos_as_xyz
'x, y, z'
'-x, y+1/2, -z+1/2'
'-x, -y, -z'
'x, -y-1/2, z-1/2'

loop_
_atom_site_label
_atom_site_type_symbol
_atom_site_fract_x
_atom_site_fract_y
_atom_site_fract_z
_atom_site_U_iso_or_equiv
_atom_site_adp_type
_atom_site_occupancy
_atom_site_symmetry_multiplicity
_atom_site_calc_flag
_atom_site_refinement_flags
O1 O 0.46050(18) 0.38304(8) 0.33014(7) 0.0221(3) Uani 1 1 d .
N4 N 0.61442(17) 0.28142(9) 0.44365(7) 0.0173(4) Uani 1 1 d .
H4 H 0.6322 0.3344 0.4409 0.021 Uiso 1 1 calc R
N2 N 0.66471(18) 0.51936(9) 0.29991(7) 0.0187(4) Uani 1 1 d .
H2A H 0.5943 0.4794 0.2978 0.022 Uiso 1 1 calc R
N5 N 0.37837(17) 0.42294(9) 0.45123(7) 0.0175(4) Uani 1 1 d .
N1 N 0.39470(19) 0.55473(9) 0.36886(7) 0.0209(4) Uani 1 1 d .
H1C H 0.4483 0.5108 0.3600 0.025 Uiso 1 1 calc R
N3 N 0.79769(18) 0.37139(9) 0.35582(7) 0.0175(4) Uani 1 1 d .
C35 C 0.0632(2) 0.20044(11) 0.59503(9) 0.0224(5) Uani 1 1 d .
H35 H -0.0488 0.2040 0.5959 0.027 Uiso 1 1 calc R
C19 C 0.2275(2) 0.49527(11) 0.51449(8) 0.0196(4) Uani 1 1 d .
H19 H 0.1724 0.5400 0.5302 0.023 Uiso 1 1 calc R
C12 C 0.7070(2) 0.22096(11) 0.42149(8) 0.0177(4) Uani 1 1 d .
C36 C 0.1358(2) 0.24438(11) 0.55199(9) 0.0191(4) Uani 1 1 d .
H36 H 0.0725 0.2775 0.5241 0.023 Uiso 1 1 calc R
C25 C 1.0492(2) 0.14481(11) 0.34736(9) 0.0193(4) Uani 1 1 d .
H25 H 1.0290 0.1765 0.3117 0.023 Uiso 1 1 calc R
C14 C 0.5016(2) 0.16253(11) 0.46344(9) 0.0200(4) Uani 1 1 d .
H14 H 0.4303 0.1229 0.4768 0.024 Uiso 1 1 calc R
C21 C 0.3131(2) 0.56237(11) 0.41896(8) 0.0181(4) Uani 1 1 d .
C17 C 0.3384(2) 0.37264(11) 0.49856(8) 0.0173(4) Uani 1 1 d .
C3 C 0.6298(2) 0.60026(11) 0.28830(8) 0.0189(4) Uani 1 1 d .
C15 C 0.4901(2) 0.24720(11) 0.47075(8) 0.0173(4) Uani 1 1 d .
C20 C 0.3096(2) 0.49494(11) 0.46010(8) 0.0173(4) Uani 1 1 d .
C18 C 0.2453(2) 0.41957(11) 0.53815(9) 0.0197(4) Uani 1 1 d .
H18 H 0.2048 0.4004 0.5739 0.024 Uiso 1 1 calc R
C39 C 0.4528(3) 0.71577(11) 0.25131(10) 0.0266(5) Uani 1 1 d .
H39A H 0.5106 0.7525 0.2805 0.040 Uiso 1 1 calc R
H39B H 0.3416 0.7335 0.2444 0.040 Uiso 1 1 calc R
H39C H 0.5019 0.7175 0.2133 0.040 Uiso 1 1 calc R
C10 C 0.9029(2) 0.30711(11) 0.37236(8) 0.0180(4) Uani 1 1 d .
C4 C 0.7724(2) 0.64226(12) 0.29522(8) 0.0204(4) Uani 1 1 d .
H4A H 0.7856 0.6996 0.2899 0.025 Uiso 1 1 calc R
C16 C 0.3777(2) 0.29100(11) 0.50439(8) 0.0170(4) Uani 1 1 d .
C9 C 1.0642(2) 0.33233(12) 0.36369(9) 0.0214(5) Uani 1 1 d .
H9 H 1.1578 0.3000 0.3707 0.026 Uiso 1 1 calc R
C2 C 0.4595(2) 0.62830(11) 0.27581(9) 0.0205(4) Uani 1 1 d .
C11 C 0.8563(2) 0.23352(11) 0.39624(8) 0.0181(4) Uani 1 1 d .
C23 C 0.2880(2) 0.67785(12) 0.36329(9) 0.0222(5) Uani 1 1 d .
H23 H 0.2571 0.7313 0.3498 0.027 Uiso 1 1 calc R
C13 C 0.6348(2) 0.14590(11) 0.43340(8) 0.0201(4) Uani 1 1 d .
H13 H 0.6706 0.0931 0.4228 0.024 Uiso 1 1 calc R
C22 C 0.2456(2) 0.63950(11) 0.41626(9) 0.0213(4) Uani 1 1 d .
H22 H 0.1821 0.6627 0.4448 0.026 Uiso 1 1 calc R
C24 C 0.9685(2) 0.16307(11) 0.39764(8) 0.0172(4) Uani 1 1 d .
C26 C 1.1583(2) 0.08109(11) 0.34878(9) 0.0231(5) Uani 1 1 d .
H26 H 1.2104 0.0694 0.3139 0.028 Uiso 1 1 calc R
C6 C 0.8253(2) 0.50930(11) 0.31528(8) 0.0185(4) Uani 1 1 d .
C8 C 1.0557(2) 0.41013(12) 0.34394(9) 0.0207(4) Uani 1 1 d .
H8 H 1.1423 0.4441 0.3356 0.025 Uiso 1 1 calc R
C27 C 1.1928(2) 0.03405(11) 0.40018(9) 0.0215(5) Uani 1 1 d .
C5 C 0.8945(2) 0.58583(11) 0.31143(8) 0.0209(4) Uani 1 1 d .
H5 H 1.0047 0.5980 0.3185 0.025 Uiso 1 1 calc R
C7 C 0.8890(2) 0.43204(11) 0.33779(8) 0.0179(4) Uani 1 1 d .
C30 C 1.3144(3) -0.03368(12) 0.40204(10) 0.0306(5) Uani 1 1 d .
H30A H 1.4199 -0.0113 0.4150 0.046 Uiso 1 1 calc R
H30B H 1.3153 -0.0578 0.3618 0.046 Uiso 1 1 calc R
H30C H 1.2873 -0.0760 0.4305 0.046 Uiso 1 1 calc R
C32 C 0.3880(2) 0.18986(11) 0.59016(9) 0.0213(4) Uani 1 1 d .
H32 H 0.4997 0.1853 0.5887 0.026 Uiso 1 1 calc R
C29 C 1.0006(2) 0.11424(11) 0.44888(9) 0.0207(4) Uani 1 1 d .
H29 H 0.9452 0.1241 0.4833 0.025 Uiso 1 1 calc R
C28 C 1.1121(2) 0.05171(11) 0.45014(9) 0.0214(5) Uani 1 1 d .
H28 H 1.1339 0.0203 0.4858 0.026 Uiso 1 1 calc R
C34 C 0.1510(2) 0.15118(11) 0.63692(9) 0.0228(5) Uani 1 1 d .
C33 C 0.3149(2) 0.14599(12) 0.63305(9) 0.0241(5) Uani 1 1 d .
H33 H 0.3776 0.1117 0.6604 0.029 Uiso 1 1 calc R
C37 C 0.0748(3) 0.10674(13) 0.68583(10) 0.0335(5) Uani 1 1 d .
H37A H -0.0338 0.1271 0.6876 0.050 Uiso 1 1 calc R
H37B H 0.1369 0.1163 0.7246 0.050 Uiso 1 1 calc R
H37C H 0.0717 0.0478 0.6771 0.050 Uiso 1 1 calc R
C38 C 0.3680(2) 0.57060(12) 0.22947(9) 0.0265(5) Uani 1 1 d .
H38A H 0.3721 0.5144 0.2450 0.040 Uiso 1 1 calc R
H38B H 0.4172 0.5725 0.1915 0.040 Uiso 1 1 calc R
H38C H 0.2569 0.5884 0.2226 0.040 Uiso 1 1 calc R
C1 C 0.3818(2) 0.62418(11) 0.33471(9) 0.0196(4) Uani 1 1 d .
C31 C 0.2996(2) 0.24082(11) 0.54893(8) 0.0178(4) Uani 1 1 d .
H1A H 0.563(3) 0.3623(13) 0.3388(10) 0.039(7) Uiso 1 1 d .
H1B H 0.432(4) 0.3869(18) 0.3681(15) 0.084(11) Uiso 1 1 d .

loop_
_atom_site_aniso_label
_atom_site_aniso_U_11
_atom_site_aniso_U_22
_atom_site_aniso_U_33
_atom_site_aniso_U_23
_atom_site_aniso_U_13
_atom_site_aniso_U_12
O1 0.0201(8) 0.0238(8) 0.0225(8) 0.0001(6) 0.0025(7) 0.0007(6)
N4 0.0177(8) 0.0161(8) 0.0187(9) 0.0006(7) 0.0051(7) 0.0001(6)
N2 0.0186(8) 0.0201(8) 0.0178(9) -0.0008(7) 0.0039(7) -0.0023(7)
N5 0.0165(8) 0.0195(8) 0.0169(9) -0.0003(7) 0.0038(7) -0.0007(6)
N1 0.0229(9) 0.0193(8) 0.0220(9) 0.0018(7) 0.0102(7) 0.0048(7)
N3 0.0168(8) 0.0207(8) 0.0156(8) 0.0019(7) 0.0045(7) 0.0006(6)
C35 0.0183(10) 0.0258(10) 0.0244(11) -0.0037(9) 0.0084(9) -0.0014(8)
C19 0.0185(10) 0.0218(10) 0.0191(10) -0.0041(9) 0.0055(8) 0.0013(8)
C12 0.0174(10) 0.0230(10) 0.0128(10) -0.0020(9) 0.0025(8) 0.0005(8)
C36 0.0196(10) 0.0188(10) 0.0195(10) -0.0003(9) 0.0052(8) 0.0021(8)
C25 0.0223(10) 0.0206(10) 0.0153(10) 0.0030(8) 0.0038(8) 0.0008(8)
C14 0.0192(10) 0.0224(10) 0.0192(10) -0.0016(9) 0.0054(8) -0.0028(8)
C21 0.0165(10) 0.0204(10) 0.0175(10) -0.0024(8) 0.0022(8) -0.0011(8)
C17 0.0150(10) 0.0215(10) 0.0154(10) -0.0009(8) 0.0024(8) -0.0013(8)
C3 0.0268(11) 0.0168(9) 0.0140(10) -0.0004(8) 0.0069(8) 0.0003(8)
C15 0.0146(10) 0.0219(10) 0.0154(10) 0.0012(8) 0.0022(8) -0.0016(8)
C20 0.0150(10) 0.0204(10) 0.0167(10) -0.0017(8) 0.0025(8) -0.0021(8)
C18 0.0183(10) 0.0239(10) 0.0180(10) -0.0013(9) 0.0073(8) -0.0005(8)
C39 0.0318(12) 0.0244(10) 0.0248(12) 0.0059(9) 0.0087(10) 0.0037(9)
C10 0.0193(10) 0.0210(10) 0.0143(10) -0.0003(8) 0.0046(8) 0.0019(8)
C4 0.0250(11) 0.0208(10) 0.0166(10) -0.0018(9) 0.0075(8) -0.0031(8)
C16 0.0153(10) 0.0223(10) 0.0135(10) 0.0003(8) 0.0019(8) 0.0005(8)
C9 0.0168(10) 0.0294(11) 0.0184(11) -0.0006(9) 0.0039(8) 0.0017(8)
C2 0.0212(11) 0.0210(10) 0.0197(11) 0.0014(9) 0.0039(9) -0.0002(8)
C11 0.0176(10) 0.0234(10) 0.0133(10) -0.0031(9) 0.0017(8) -0.0003(8)
C23 0.0227(11) 0.0190(10) 0.0251(11) 0.0004(9) 0.0035(9) 0.0024(8)
C13 0.0214(11) 0.0195(10) 0.0197(10) -0.0027(9) 0.0039(9) 0.0000(8)
C22 0.0228(11) 0.0225(10) 0.0191(10) -0.0043(9) 0.0046(9) 0.0013(8)
C24 0.0154(10) 0.0202(10) 0.0160(10) 0.0004(8) 0.0023(8) -0.0006(8)
C26 0.0223(11) 0.0247(10) 0.0237(11) -0.0007(9) 0.0097(9) 0.0015(8)
C6 0.0184(10) 0.0254(10) 0.0123(10) 0.0003(9) 0.0056(8) 0.0009(8)
C8 0.0165(10) 0.0267(10) 0.0195(11) -0.0006(9) 0.0042(8) -0.0031(8)
C27 0.0182(10) 0.0198(10) 0.0267(11) 0.0017(9) 0.0035(9) -0.0001(8)
C5 0.0223(11) 0.0265(10) 0.0145(10) -0.0015(9) 0.0053(8) -0.0038(8)
C7 0.0210(10) 0.0214(10) 0.0118(10) -0.0030(8) 0.0030(8) -0.0015(8)
C30 0.0280(12) 0.0305(11) 0.0339(13) 0.0044(10) 0.0071(10) 0.0079(9)
C32 0.0185(10) 0.0232(10) 0.0226(11) -0.0007(9) 0.0039(8) 0.0012(8)
C29 0.0184(10) 0.0262(10) 0.0181(10) -0.0007(9) 0.0056(8) -0.0011(8)
C28 0.0216(11) 0.0234(10) 0.0190(11) 0.0056(9) 0.0014(9) -0.0012(8)
C34 0.0302(12) 0.0186(10) 0.0207(11) -0.0033(9) 0.0084(9) -0.0036(8)
C33 0.0277(11) 0.0223(10) 0.0227(11) 0.0041(9) 0.0048(9) 0.0040(9)
C37 0.0363(13) 0.0347(12) 0.0315(13) 0.0076(10) 0.0138(11) -0.0027(10)
C38 0.0271(12) 0.0313(11) 0.0205(11) 0.0014(9) -0.0003(9) 0.0011(9)
C1 0.0184(10) 0.0200(10) 0.0204(11) 0.0019(9) 0.0022(8) -0.0010(8)
C31 0.0213(10) 0.0180(9) 0.0150(10) -0.0020(8) 0.0061(8) -0.0011(8)

loop_
_atom_type_symbol
_atom_type_description
_atom_type_scat_dispersion_real
_atom_type_scat_dispersion_imag
_atom_type_scat_source
C C 0.0033 0.0016 'International Tables Vol C Tables 4.2.6.8 and 6.1.1.4'
H H 0.0000 0.0000 'International Tables Vol C Tables 4.2.6.8 and 6.1.1.4'
N N 0.0061 0.0033 'International Tables Vol C Tables 4.2.6.8 and 6.1.1.4'
O O 0.0106 0.0060 'International Tables Vol C Tables 4.2.6.8 and 6.1.1.4'

loop_
_geom_angle_atom_site_label_1
_geom_angle_atom_site_label_2
_geom_angle_atom_site_label_3
_geom_angle
H1A O1 H1B 99(2)
C15 N4 C12 110.46(15)
C15 N4 H4 124.8
C12 N4 H4 124.8
C3 N2 C6 110.53(16)
C3 N2 H2A 124.7
C6 N2 H2A 124.7
C20 N5 C17 105.27(15)
C1 N1 C21 111.11(15)
C1 N1 H1C 124.4
C21 N1 H1C 124.4
C7 N3 C10 105.25(15)
C36 C35 C34 121.43(18)
C36 C35 H35 119.3
C34 C35 H35 119.3
C18 C19 C20 106.27(16)
C18 C19 H19 126.9
C20 C19 H19 126.9
N4 C12 C13 106.49(16)
N4 C12 C11 125.78(16)
C13 C12 C11 127.50(17)
C35 C36 C31 121.25(18)
C35 C36 H36 119.4
C31 C36 H36 119.4
C26 C25 C24 120.94(17)
C26 C25 H25 119.5
C24 C25 H25 119.5
C13 C14 C15 108.54(17)
C13 C14 H14 125.7
C15 C14 H14 125.7
N1 C21 C22 106.51(16)
N1 C21 C20 119.58(16)
C22 C21 C20 133.88(18)
C16 C17 N5 124.30(17)
C16 C17 C18 126.25(17)
N5 C17 C18 109.41(15)
N2 C3 C4 106.66(16)
N2 C3 C2 120.68(16)
C4 C3 C2 132.50(17)
N4 C15 C14 106.56(16)
N4 C15 C16 126.16(16)
C14 C15 C16 127.10(17)
N5 C20 C21 122.98(17)
N5 C20 C19 112.10(16)
C21 C20 C19 124.88(17)
C19 C18 C17 106.90(17)
C19 C18 H18 126.5
C17 C18 H18 126.5
C2 C39 H39A 109.5
C2 C39 H39B 109.5
H39A C39 H39B 109.5
C2 C39 H39C 109.5
H39A C39 H39C 109.5
H39B C39 H39C 109.5
C11 C10 N3 123.59(17)
C11 C10 C9 126.92(17)
N3 C10 C9 109.40(15)
C3 C4 C5 108.34(16)
C3 C4 H4A 125.8
C5 C4 H4A 125.8
C17 C16 C15 126.21(17)
C17 C16 C31 118.47(16)
C15 C16 C31 115.31(15)
C8 C9 C10 106.83(17)
C8 C9 H9 126.6
C10 C9 H9 126.6
C3 C2 C39 110.55(16)
C3 C2 C1 107.92(15)
C39 C2 C1 110.22(16)
C3 C2 C38 110.16(15)
C39 C2 C38 109.24(16)
C1 C2 C38 108.72(16)
C10 C11 C12 124.32(17)
C10 C11 C24 118.25(16)
C12 C11 C24 117.41(16)
C1 C23 C22 108.00(17)
C1 C23 H23 126.0
C22 C23 H23 126.0
C14 C13 C12 107.90(16)
C14 C13 H13 126.1
C12 C13 H13 126.1
C21 C22 C23 107.67(17)
C21 C22 H22 126.2
C23 C22 H22 126.2
C29 C24 C25 117.61(17)
C29 C24 C11 122.00(17)
C25 C24 C11 120.36(16)
C25 C26 C27 121.31(18)
C25 C26 H26 119.3
C27 C26 H26 119.3
N2 C6 C5 106.76(16)
N2 C6 C7 121.11(17)
C5 C6 C7 131.65(18)
C9 C8 C7 106.62(17)
C9 C8 H8 126.7
C7 C8 H8 126.7
C28 C27 C26 117.90(17)
C28 C27 C30 120.97(17)
C26 C27 C30 121.13(18)
C6 C5 C4 107.68(17)
C6 C5 H5 126.2
C4 C5 H5 126.2
N3 C7 C6 122.97(17)
N3 C7 C8 111.84(16)
C6 C7 C8 125.19(17)
C27 C30 H30A 109.5
C27 C30 H30B 109.5
H30A C30 H30B 109.5
C27 C30 H30C 109.5
H30A C30 H30C 109.5
H30B C30 H30C 109.5
C33 C32 C31 121.00(18)
C33 C32 H32 119.5
C31 C32 H32 119.5
C28 C29 C24 120.89(18)
C28 C29 H29 119.6
C24 C29 H29 119.6
C27 C28 C29 121.30(18)
C27 C28 H28 119.3
C29 C28 H28 119.3
C35 C34 C33 117.43(18)
C35 C34 C37 121.85(19)
C33 C34 C37 120.70(19)
C32 C33 C34 121.35(18)
C32 C33 H33 119.3
C34 C33 H33 119.3
C34 C37 H37A 109.5
C34 C37 H37B 109.5
H37A C37 H37B 109.5
C34 C37 H37C 109.5
H37A C37 H37C 109.5
H37B C37 H37C 109.5
C2 C38 H38A 109.5
C2 C38 H38B 109.5
H38A C38 H38B 109.5
C2 C38 H38C 109.5
H38A C38 H38C 109.5
H38B C38 H38C 109.5
N1 C1 C23 106.71(17)
N1 C1 C2 120.03(16)
C23 C1 C2 133.20(18)
C36 C31 C32 117.51(17)
C36 C31 C16 121.01(17)
C32 C31 C16 121.47(17)

loop_
_geom_bond_atom_site_label_1
_geom_bond_atom_site_label_2
_geom_bond_distance
O1 H1A 0.93(3)
O1 H1B 0.90(3)
N4 C15 1.379(2)
N4 C12 1.379(2)
N4 H4 0.8800
N2 C3 1.371(2)
N2 C6 1.377(2)
N2 H2A 0.8800
N5 C20 1.333(2)
N5 C17 1.404(2)
N1 C1 1.364(2)
N1 C21 1.374(2)
N1 H1C 0.8800
N3 C7 1.339(2)
N3 C10 1.401(2)
C35 C36 1.387(3)
C35 C34 1.391(3)
C35 H35 0.9500
C19 C18 1.345(3)
C19 C20 1.454(3)
C19 H19 0.9500
C12 C13 1.404(3)
C12 C11 1.444(3)
C36 C31 1.393(3)
C36 H36 0.9500
C25 C26 1.387(3)
C25 C24 1.399(3)
C25 H25 0.9500
C14 C13 1.390(3)
C14 C15 1.395(3)
C14 H14 0.9500
C21 C22 1.380(3)
C21 C20 1.435(3)
C17 C16 1.375(2)
C17 C18 1.455(2)
C3 C4 1.381(3)
C3 C2 1.509(3)
C15 C16 1.453(2)
C18 H18 0.9500
C39 C2 1.527(3)
C39 H39A 0.9800
C39 H39B 0.9800
C39 H39C 0.9800
C10 C11 1.385(2)
C10 C9 1.453(3)
C4 C5 1.403(3)
C4 H4A 0.9500
C16 C31 1.489(3)
C9 C8 1.343(3)
C9 H9 0.9500
C2 C1 1.525(3)
C2 C38 1.549(3)
C11 C24 1.488(2)
C23 C1 1.378(3)
C23 C22 1.413(3)
C23 H23 0.9500
C13 H13 0.9500
C22 H22 0.9500
C24 C29 1.398(3)
C26 C27 1.387(3)
C26 H26 0.9500
C6 C5 1.384(3)
C6 C7 1.441(3)
C8 C7 1.446(3)
C8 H8 0.9500
C27 C28 1.391(3)
C27 C30 1.506(3)
C5 H5 0.9500
C30 H30A 0.9800
C30 H30B 0.9800
C30 H30C 0.9800
C32 C33 1.386(3)
C32 C31 1.401(3)
C32 H32 0.9500
C29 C28 1.386(3)
C29 H29 0.9500
C28 H28 0.9500
C34 C33 1.397(3)
C34 C37 1.505(3)
C33 H33 0.9500
C37 H37A 0.9800
C37 H37B 0.9800
C37 H37C 0.9800
C38 H38A 0.9800
C38 H38B 0.9800
C38 H38C 0.9800

loop_
_geom_torsion_atom_site_label_1
_geom_torsion_atom_site_label_2
_geom_torsion_atom_site_label_3
_geom_torsion_atom_site_label_4
_geom_torsion
C15 N4 C12 C13 2.0(2)
C15 N4 C12 C11 -172.85(17)
C34 C35 C36 C31 0.1(3)
C1 N1 C21 C22 0.2(2)
C1 N1 C21 C20 178.79(16)
C20 N5 C17 C16 175.87(17)
C20 N5 C17 C18 -2.00(19)
C6 N2 C3 C4 1.3(2)
C6 N2 C3 C2 -174.56(16)
C12 N4 C15 C14 -2.2(2)
C12 N4 C15 C16 173.33(18)
C13 C14 C15 N4 1.5(2)
C13 C14 C15 C16 -173.96(18)
C17 N5 C20 C21 -175.80(16)
C17 N5 C20 C19 2.12(19)
N1 C21 C20 N5 -2.3(3)
C22 C21 C20 N5 175.9(2)
N1 C21 C20 C19 -179.90(17)
C22 C21 C20 C19 -1.8(3)
C18 C19 C20 N5 -1.5(2)
C18 C19 C20 C21 176.41(17)
C20 C19 C18 C17 0.1(2)
C16 C17 C18 C19 -176.67(18)
N5 C17 C18 C19 1.1(2)
C7 N3 C10 C11 177.09(18)
C7 N3 C10 C9 0.4(2)
N2 C3 C4 C5 -0.2(2)
C2 C3 C4 C5 174.94(19)
N5 C17 C16 C15 12.6(3)
C18 C17 C16 C15 -169.90(18)
N5 C17 C16 C31 -167.27(17)
C18 C17 C16 C31 10.2(3)
N4 C15 C16 C17 24.0(3)
C14 C15 C16 C17 -161.36(18)
N4 C15 C16 C31 -156.10(17)
C14 C15 C16 C31 18.5(3)
C11 C10 C9 C8 -175.18(18)
N3 C10 C9 C8 1.4(2)
N2 C3 C2 C39 -167.91(17)
C4 C3 C2 C39 17.5(3)
N2 C3 C2 C1 71.5(2)
C4 C3 C2 C1 -103.1(2)
N2 C3 C2 C38 -47.1(2)
C4 C3 C2 C38 138.3(2)
N3 C10 C11 C12 -16.8(3)
C9 C10 C11 C12 159.34(18)
N3 C10 C11 C24 164.88(16)
C9 C10 C11 C24 -19.0(3)
N4 C12 C11 C10 -22.4(3)
C13 C12 C11 C10 163.79(19)
N4 C12 C11 C24 155.87(17)
C13 C12 C11 C24 -17.9(3)
C15 C14 C13 C12 -0.3(2)
N4 C12 C13 C14 -1.0(2)
C11 C12 C13 C14 173.72(18)
N1 C21 C22 C23 0.3(2)
C20 C21 C22 C23 -178.0(2)
C1 C23 C22 C21 -0.6(2)
C26 C25 C24 C29 -0.7(3)
C26 C25 C24 C11 177.74(17)
C10 C11 C24 C29 133.81(19)
C12 C11 C24 C29 -44.6(2)
C10 C11 C24 C25 -44.6(2)
C12 C11 C24 C25 137.00(18)
C24 C25 C26 C27 -0.9(3)
C3 N2 C6 C5 -1.9(2)
C3 N2 C6 C7 171.09(16)
C10 C9 C8 C7 -2.5(2)
C25 C26 C27 C28 1.2(3)
C25 C26 C27 C30 -178.39(18)
N2 C6 C5 C4 1.7(2)
C7 C6 C5 C4 -170.3(2)
C3 C4 C5 C6 -0.9(2)
C10 N3 C7 C6 178.19(17)
C10 N3 C7 C8 -1.9(2)
N2 C6 C7 N3 -13.0(3)
C5 C6 C7 N3 158.01(19)
N2 C6 C7 C8 167.18(17)
C5 C6 C7 C8 -21.9(3)
C9 C8 C7 N3 2.9(2)
C9 C8 C7 C6 -177.23(18)
C25 C24 C29 C28 2.0(3)
C11 C24 C29 C28 -176.47(17)
C26 C27 C28 C29 0.0(3)
C30 C27 C28 C29 179.65(17)
C24 C29 C28 C27 -1.7(3)
C36 C35 C34 C33 -1.6(3)
C36 C35 C34 C37 176.73(18)
C31 C32 C33 C34 -0.3(3)
C35 C34 C33 C32 1.6(3)
C37 C34 C33 C32 -176.68(19)
C21 N1 C1 C23 -0.6(2)
C21 N1 C1 C2 -178.19(16)
C22 C23 C1 N1 0.7(2)
C22 C23 C1 C2 177.89(19)
C3 C2 C1 N1 -49.7(2)
C39 C2 C1 N1 -170.56(17)
C38 C2 C1 N1 69.7(2)
C3 C2 C1 C23 133.4(2)
C39 C2 C1 C23 12.6(3)
C38 C2 C1 C23 -107.1(2)
C35 C36 C31 C32 1.3(3)
C35 C36 C31 C16 -177.26(17)
C33 C32 C31 C36 -1.2(3)
C33 C32 C31 C16 177.33(17)
C17 C16 C31 C36 47.1(2)
C15 C16 C31 C36 -132.81(18)
C17 C16 C31 C32 -131.41(19)
C15 C16 C31 C32 48.7(2)
